data_4513795
loop_
_publ_author_name
'Zeng, Rong'
'Chen, Peng-Hao'
'Dong, Guangbin'

_publ_section_title
;
 Efficient Benzimidazolidinone Synthesis via Rhodium-Catalyzed
 Double-Decarbonylative C-C Activation/Cycloaddition between Isatins and
 Isocyanates.
;
_journal_issue 2
_journal_name_full 'ACS catalysis'
_journal_page_first 969
_journal_page_last 973
_journal_paper_doi 10.1021/acscatal.5b02532
_journal_volume 6
_journal_year 2016
_chemical_formula_moiety 'C18 H19 N3 O3'
_chemical_formula_sum 'C18 H19 N3 O3'
_chemical_formula_weight 325.36
_space_group_crystal_system monoclinic
_space_group_IT_number 14
_space_group_name_Hall '-P 2yn'
_space_group_name_H-M_alt 'P 1 21/n 1'
_symmetry_space_group_name_Hall '-P 2yn'
_symmetry_space_group_name_H-M 'P 1 21/n 1'
_atom_sites_solution_hydrogens geom
_audit_creation_method SHELXL-2014/7
_cell_angle_alpha 90
_cell_angle_beta 106.941(5)
_cell_angle_gamma 90
_cell_formula_units_Z 4
_cell_length_a 10.383(3)
_cell_length_b 10.981(3)
_cell_length_c 14.706(5)
_cell_measurement_reflns_used 3814
_cell_measurement_temperature 100(2)
_cell_measurement_theta_max 31.0197
_cell_measurement_theta_min 1.4475
_cell_volume 1604.0(8)
_computing_structure_refinement 'SHELXL-2014/7 (Sheldrick, 2014)'
_diffrn_ambient_temperature 100(2)
_diffrn_measured_fraction_theta_full 0.995
_diffrn_measured_fraction_theta_max 0.899
_diffrn_measurement_device_type 'Saturn724+ (2x2 bin mode)'
_diffrn_radiation_type MoK\a
_diffrn_radiation_wavelength 0.71075
_diffrn_reflns_av_R_equivalents 0.0357
_diffrn_reflns_av_unetI/netI 0.0455
_diffrn_reflns_Laue_measured_fraction_full 0.995
_diffrn_reflns_Laue_measured_fraction_max 0.899
_diffrn_reflns_limit_h_max 14
_diffrn_reflns_limit_h_min -15
_diffrn_reflns_limit_k_max 15
_diffrn_reflns_limit_k_min -15
_diffrn_reflns_limit_l_max 19
_diffrn_reflns_limit_l_min -20
_diffrn_reflns_number 16875
_diffrn_reflns_point_group_measured_fraction_full 0.995
_diffrn_reflns_point_group_measured_fraction_max 0.899
_diffrn_reflns_theta_full 25.242
_diffrn_reflns_theta_max 31.117
_diffrn_reflns_theta_min 2.138
_diffrn_source 'Sealed Tube'
_exptl_absorpt_coefficient_mu 0.094
_exptl_absorpt_correction_T_max 1.0000
_exptl_absorpt_correction_T_min 0.7596
_exptl_absorpt_correction_type multi-scan
_exptl_crystal_colour Colorless
_exptl_crystal_density_diffrn 1.347
_exptl_crystal_description Prism
_exptl_crystal_F_000 688
_exptl_crystal_size_max 0.460
_exptl_crystal_size_mid 0.190
_exptl_crystal_size_min 0.120
_refine_diff_density_max 0.295
_refine_diff_density_min -0.275
_refine_diff_density_rms 0.049
_refine_ls_extinction_method none
_refine_ls_goodness_of_fit_ref 0.963
_refine_ls_hydrogen_treatment constr
_refine_ls_matrix_type full
_refine_ls_number_parameters 220
_refine_ls_number_reflns 4641
_refine_ls_number_restraints 0
_refine_ls_restrained_S_all 0.963
_refine_ls_R_factor_all 0.0535
_refine_ls_R_factor_gt 0.0403
_refine_ls_shift/su_max 0.001
_refine_ls_shift/su_mean 0.000
_refine_ls_structure_factor_coef Fsqd
_refine_ls_weighting_details 'w=1/[\s^2^(Fo^2^)+(0.0566P)^2^] where P=(Fo^2^+2Fc^2^)/3'
_refine_ls_weighting_scheme calc
_refine_ls_wR_factor_gt 0.0973
_refine_ls_wR_factor_ref 0.1046
_reflns_Friedel_coverage 0.000
_reflns_number_gt 3632
_reflns_number_total 4641
_reflns_threshold_expression 'I > 2\s(I)'
_cod_data_source_file cs5b02532_si_002.cif
_cod_data_source_block shelx
_cod_depositor_comments
;
The following automatic conversions were performed:

'_exptl_absorpt_correction_type' value 'Multi-Scan' changed to
'multi-scan' according to
/usr/data/users/saulius/crontab/automatic-downloads/rss-feeds/ACS/lib/dictionaries/cif_core.dic
dictionary named 'cif_core.dic' version 2.4.2 from 2011-04-26.

Automatic conversion script
Id: cif_fix_values 4268 2015-11-12 08:31:59Z antanas 

 Adding full bibliography for 4513795--4513796.cif.

 Adding full bibliography for 4513795--4513796.cif.
;
_cod_original_cell_volume 1604.1(9)
_cod_database_code 4513795
_shelx_shelxl_version_number 2014/7
_shelx_space_group_comment
;
The symmetry employed for this shelxl refinement is uniquely defined
by the following loop, which should always be used as a source of
symmetry information in preference to the above space-group names.
They are only intended as comments.
;
_shelx_estimated_absorpt_t_min 0.958
_shelx_estimated_absorpt_t_max 0.989

loop_
_space_group_symop_operation_xyz
'x, y, z'
'-x+1/2, y+1/2, -z+1/2'
'-x, -y, -z'
'x-1/2, -y-1/2, z-1/2'

loop_
_atom_site_label
_atom_site_type_symbol
_atom_site_fract_x
_atom_site_fract_y
_atom_site_fract_z
_atom_site_U_iso_or_equiv
_atom_site_adp_type
_atom_site_occupancy
_atom_site_site_symmetry_order
_atom_site_calc_flag
_atom_site_refinement_flags_posn
_atom_site_refinement_flags_adp
C1 C 1.10367(12) 0.16055(11) 0.09476(8) 0.0248(2) Uani 1 1 d . .
H1 H 1.1902 0.1917 0.0978 0.030 Uiso 1 1 calc R U
C2 C 0.99867(12) 0.18457(10) 0.01426(8) 0.0230(2) Uani 1 1 d . .
H2 H 1.0126 0.2314 -0.0363 0.028 Uiso 1 1 calc R U
C3 C 0.87271(11) 0.13870(10) 0.00914(7) 0.0202(2) Uani 1 1 d . .
H3 H 0.7988 0.1539 -0.0455 0.024 Uiso 1 1 calc R U
C4 C 0.85411(10) 0.07011(9) 0.08423(7) 0.0166(2) Uani 1 1 d . .
C5 C 0.96745(10) 0.05233(9) 0.16337(7) 0.0159(2) Uani 1 1 d . .
C6 C 0.71895(11) 0.01549(10) 0.07822(7) 0.0211(2) Uani 1 1 d . .
H6A H 0.6510 0.0487 0.0228 0.032 Uiso 1 1 calc R U
H6B H 0.6945 0.0354 0.1360 0.032 Uiso 1 1 calc R U
H6C H 0.7233 -0.0731 0.0720 0.032 Uiso 1 1 calc R U
C7 C 0.95856(10) -0.02014(9) 0.24754(7) 0.0160(2) Uani 1 1 d . .
C8 C 1.01959(11) -0.13493(9) 0.26590(7) 0.0186(2) Uani 1 1 d . .
H8 H 1.0666 -0.1654 0.2242 0.022 Uiso 1 1 calc R U
C9 C 1.01384(11) -0.20607(9) 0.34321(7) 0.0194(2) Uani 1 1 d . .
H9 H 1.0576 -0.2830 0.3532 0.023 Uiso 1 1 calc R U
C10 C 0.94501(11) -0.16629(9) 0.40604(7) 0.0181(2) Uani 1 1 d . .
H10 H 0.9400 -0.2147 0.4584 0.022 Uiso 1 1 calc R U
C11 C 0.88433(10) -0.05306(9) 0.38872(7) 0.0154(2) Uani 1 1 d . .
C12 C 0.89236(10) 0.01986(9) 0.31194(7) 0.0148(2) Uani 1 1 d . .
C13 C 0.77150(11) -0.03061(10) 0.51917(7) 0.0213(2) Uani 1 1 d . .
H13A H 0.7418 0.0388 0.5498 0.032 Uiso 1 1 calc R U
H13B H 0.8476 -0.0707 0.5648 0.032 Uiso 1 1 calc R U
H13C H 0.6972 -0.0886 0.4973 0.032 Uiso 1 1 calc R U
C14 C 0.78006(10) 0.12525(9) 0.39873(7) 0.0168(2) Uani 1 1 d . .
C15 C 0.82771(10) 0.24148(9) 0.26896(7) 0.0159(2) Uani 1 1 d . .
H15A H 0.7596 0.2974 0.2809 0.019 Uiso 1 1 calc R U
H15B H 0.8024 0.2250 0.1998 0.019 Uiso 1 1 calc R U
C16 C 0.96392(10) 0.30294(9) 0.29891(7) 0.0171(2) Uani 1 1 d . .
C17 C 1.09709(11) 0.45414(10) 0.25450(8) 0.0233(2) Uani 1 1 d . .
H17A H 1.1703 0.3975 0.2522 0.028 Uiso 1 1 calc R U
H17B H 1.1208 0.4925 0.3181 0.028 Uiso 1 1 calc R U
C18 C 1.07833(12) 0.54963(10) 0.17869(8) 0.0242(2) Uani 1 1 d . .
H18A H 1.0520 0.5106 0.1160 0.036 Uiso 1 1 calc R U
H18B H 1.1629 0.5940 0.1874 0.036 Uiso 1 1 calc R U
H18C H 1.0078 0.6066 0.1832 0.036 Uiso 1 1 calc R U
N1 N 1.09057(9) 0.09579(9) 0.16883(6) 0.0214(2) Uani 1 1 d . .
N2 N 0.81284(9) 0.01197(8) 0.43855(6) 0.01660(19) Uani 1 1 d . .
N3 N 0.82597(9) 0.12853(7) 0.31893(6) 0.01547(18) Uani 1 1 d . .
O1 O 0.72196(8) 0.20761(7) 0.42689(5) 0.02154(18) Uani 1 1 d . .
O2 O 1.05356(8) 0.27962(7) 0.37000(5) 0.02546(19) Uani 1 1 d . .
O3 O 0.96964(7) 0.38867(7) 0.23600(5) 0.02060(17) Uani 1 1 d . .

loop_
_atom_site_aniso_label
_atom_site_aniso_U_11
_atom_site_aniso_U_22
_atom_site_aniso_U_33
_atom_site_aniso_U_23
_atom_site_aniso_U_13
_atom_site_aniso_U_12
C1 0.0195(5) 0.0292(6) 0.0277(5) 0.0032(5) 0.0102(5) -0.0019(5)
C2 0.0264(6) 0.0240(6) 0.0213(5) 0.0040(4) 0.0109(5) 0.0016(5)
C3 0.0227(5) 0.0205(5) 0.0165(4) 0.0021(4) 0.0042(4) 0.0017(4)
C4 0.0189(5) 0.0151(5) 0.0159(4) -0.0004(4) 0.0053(4) 0.0012(4)
C5 0.0164(5) 0.0160(5) 0.0161(4) -0.0011(4) 0.0057(4) 0.0014(4)
C6 0.0185(5) 0.0218(5) 0.0204(5) 0.0019(4) 0.0017(4) -0.0022(4)
C7 0.0138(5) 0.0174(5) 0.0149(4) -0.0002(4) 0.0011(4) -0.0008(4)
C8 0.0171(5) 0.0180(5) 0.0200(5) -0.0024(4) 0.0042(4) 0.0010(4)
C9 0.0187(5) 0.0151(5) 0.0216(5) 0.0008(4) 0.0014(4) 0.0016(4)
C10 0.0180(5) 0.0168(5) 0.0168(4) 0.0027(4) 0.0006(4) -0.0019(4)
C11 0.0144(5) 0.0167(5) 0.0135(4) -0.0013(4) 0.0015(4) -0.0028(4)
C12 0.0132(5) 0.0144(5) 0.0152(4) 0.0003(4) 0.0014(4) -0.0002(4)
C13 0.0233(5) 0.0240(5) 0.0176(5) 0.0012(4) 0.0074(4) -0.0047(4)
C14 0.0151(5) 0.0179(5) 0.0167(4) -0.0011(4) 0.0038(4) -0.0026(4)
C15 0.0168(5) 0.0139(5) 0.0164(4) 0.0012(4) 0.0036(4) 0.0013(4)
C16 0.0190(5) 0.0150(5) 0.0168(4) 0.0015(4) 0.0045(4) 0.0011(4)
C17 0.0157(5) 0.0226(5) 0.0289(5) 0.0040(5) 0.0023(4) -0.0036(4)
C18 0.0218(6) 0.0257(6) 0.0261(5) 0.0049(5) 0.0081(5) -0.0028(4)
N1 0.0159(4) 0.0259(5) 0.0228(4) 0.0022(4) 0.0063(4) -0.0009(4)
N2 0.0179(4) 0.0170(4) 0.0154(4) 0.0003(3) 0.0057(3) -0.0014(3)
N3 0.0177(4) 0.0140(4) 0.0154(4) 0.0014(3) 0.0057(3) 0.0009(3)
O1 0.0216(4) 0.0217(4) 0.0232(4) -0.0023(3) 0.0096(3) 0.0028(3)
O2 0.0227(4) 0.0265(4) 0.0213(4) 0.0065(3) -0.0028(3) -0.0041(3)
O3 0.0173(4) 0.0201(4) 0.0222(4) 0.0066(3) 0.0024(3) -0.0033(3)

loop_
_atom_type_symbol
_atom_type_description
_atom_type_scat_dispersion_real
_atom_type_scat_dispersion_imag
_atom_type_scat_source
C C 0.0033 0.0016 'International Tables Vol C Tables 4.2.6.8 and 6.1.1.4'
H H 0.0000 0.0000 'International Tables Vol C Tables 4.2.6.8 and 6.1.1.4'
F F 0.0171 0.0103 'International Tables Vol C Tables 4.2.6.8 and 6.1.1.4'
N N 0.0061 0.0033 'International Tables Vol C Tables 4.2.6.8 and 6.1.1.4'
O O 0.0106 0.0060 'International Tables Vol C Tables 4.2.6.8 and 6.1.1.4'

loop_
_geom_angle_atom_site_label_1
_geom_angle_atom_site_label_2
_geom_angle_atom_site_label_3
_geom_angle
N1 C1 C2 123.79(11)
N1 C1 H1 118.1
C2 C1 H1 118.1
C3 C2 C1 118.35(10)
C3 C2 H2 120.8
C1 C2 H2 120.8
C2 C3 C4 120.01(10)
C2 C3 H3 120.0
C4 C3 H3 120.0
C3 C4 C5 117.01(10)
C3 C4 C6 120.68(9)
C5 C4 C6 122.29(9)
N1 C5 C4 123.47(9)
N1 C5 C7 115.21(9)
C4 C5 C7 121.30(9)
C4 C6 H6A 109.5
C4 C6 H6B 109.5
H6A C6 H6B 109.5
C4 C6 H6C 109.5
H6A C6 H6C 109.5
H6B C6 H6C 109.5
C12 C7 C8 115.95(9)
C12 C7 C5 123.78(9)
C8 C7 C5 120.27(9)
C9 C8 C7 122.44(10)
C9 C8 H8 118.8
C7 C8 H8 118.8
C10 C9 C8 121.14(10)
C10 C9 H9 119.4
C8 C9 H9 119.4
C11 C10 C9 116.99(9)
C11 C10 H10 121.5
C9 C10 H10 121.5
N2 C11 C10 130.69(9)
N2 C11 C12 107.33(9)
C10 C11 C12 121.94(10)
C7 C12 N3 132.15(9)
C7 C12 C11 121.51(9)
N3 C12 C11 106.34(9)
N2 C13 H13A 109.5
N2 C13 H13B 109.5
H13A C13 H13B 109.5
N2 C13 H13C 109.5
H13A C13 H13C 109.5
H13B C13 H13C 109.5
O1 C14 N2 127.56(10)
O1 C14 N3 126.19(9)
N2 C14 N3 106.25(9)
N3 C15 C16 112.60(8)
N3 C15 H15A 109.1
C16 C15 H15A 109.1
N3 C15 H15B 109.1
C16 C15 H15B 109.1
H15A C15 H15B 107.8
O2 C16 O3 124.86(10)
O2 C16 C15 125.25(10)
O3 C16 C15 109.88(8)
O3 C17 C18 106.92(8)
O3 C17 H17A 110.3
C18 C17 H17A 110.3
O3 C17 H17B 110.3
C18 C17 H17B 110.3
H17A C17 H17B 108.6
C17 C18 H18A 109.5
C17 C18 H18B 109.5
H18A C18 H18B 109.5
C17 C18 H18C 109.5
H18A C18 H18C 109.5
H18B C18 H18C 109.5
C1 N1 C5 117.36(9)
C14 N2 C11 110.23(8)
C14 N2 C13 122.97(9)
C11 N2 C13 126.76(9)
C14 N3 C12 109.76(8)
C14 N3 C15 120.67(8)
C12 N3 C15 128.06(8)
C16 O3 C17 116.07(8)

loop_
_geom_bond_atom_site_label_1
_geom_bond_atom_site_label_2
_geom_bond_distance
C1 N1 1.3405(14)
C1 C2 1.3812(15)
C1 H1 0.9500
C2 C3 1.3830(16)
C2 H2 0.9500
C3 C4 1.3958(14)
C3 H3 0.9500
C4 C5 1.4069(14)
C4 C6 1.5049(15)
C5 N1 1.3449(14)
C5 C7 1.4970(14)
C6 H6A 0.9800
C6 H6B 0.9800
C6 H6C 0.9800
C7 C12 1.3934(15)
C7 C8 1.4014(14)
C8 C9 1.3951(15)
C8 H8 0.9500
C9 C10 1.3929(15)
C9 H9 0.9500
C10 C11 1.3837(14)
C10 H10 0.9500
C11 N2 1.3839(13)
C11 C12 1.4065(14)
C12 N3 1.3969(13)
C13 N2 1.4509(13)
C13 H13A 0.9800
C13 H13B 0.9800
C13 H13C 0.9800
C14 O1 1.2243(13)
C14 N2 1.3748(13)
C14 N3 1.3899(13)
C15 N3 1.4445(13)
C15 C16 1.5122(15)
C15 H15A 0.9900
C15 H15B 0.9900
C16 O2 1.2074(12)
C16 O3 1.3333(12)
C17 O3 1.4603(13)
C17 C18 1.5014(15)
C17 H17A 0.9900
C17 H17B 0.9900
C18 H18A 0.9800
C18 H18B 0.9800
C18 H18C 0.9800

loop_
_geom_torsion_atom_site_label_1
_geom_torsion_atom_site_label_2
_geom_torsion_atom_site_label_3
_geom_torsion_atom_site_label_4
_geom_torsion
N1 C1 C2 C3 -0.44(18)
C1 C2 C3 C4 0.05(16)
C2 C3 C4 C5 0.71(15)
C2 C3 C4 C6 -177.64(10)
C3 C4 C5 N1 -1.21(15)
C6 C4 C5 N1 177.11(10)
C3 C4 C5 C7 -179.81(9)
C6 C4 C5 C7 -1.48(15)
N1 C5 C7 C12 110.17(12)
C4 C5 C7 C12 -71.12(13)
N1 C5 C7 C8 -69.35(13)
C4 C5 C7 C8 109.36(12)
C12 C7 C8 C9 0.62(15)
C5 C7 C8 C9 -179.82(9)
C7 C8 C9 C10 0.69(16)
C8 C9 C10 C11 -0.67(15)
C9 C10 C11 N2 -178.18(10)
C9 C10 C11 C12 -0.65(15)
C8 C7 C12 N3 177.18(10)
C5 C7 C12 N3 -2.36(17)
C8 C7 C12 C11 -1.94(14)
C5 C7 C12 C11 178.52(9)
N2 C11 C12 C7 -179.93(9)
C10 C11 C12 C7 2.03(15)
N2 C11 C12 N3 0.76(11)
C10 C11 C12 N3 -177.28(9)
N3 C15 C16 O2 -16.28(15)
N3 C15 C16 O3 164.93(8)
C2 C1 N1 C5 0.00(17)
C4 C5 N1 C1 0.86(16)
C7 C5 N1 C1 179.53(9)
O1 C14 N2 C11 -176.89(10)
N3 C14 N2 C11 3.21(11)
O1 C14 N2 C13 5.24(16)
N3 C14 N2 C13 -174.66(8)
C10 C11 N2 C14 175.30(10)
C12 C11 N2 C14 -2.51(11)
C10 C11 N2 C13 -6.92(17)
C12 C11 N2 C13 175.27(9)
O1 C14 N3 C12 177.38(10)
N2 C14 N3 C12 -2.72(10)
O1 C14 N3 C15 10.32(15)
N2 C14 N3 C15 -169.78(8)
C7 C12 N3 C14 -177.99(10)
C11 C12 N3 C14 1.22(11)
C7 C12 N3 C15 -12.15(17)
C11 C12 N3 C15 167.06(9)
C16 C15 N3 C14 96.61(11)
C16 C15 N3 C12 -67.87(12)
O2 C16 O3 C17 2.62(15)
C15 C16 O3 C17 -178.58(8)
C18 C17 O3 C16 -176.97(9)
